data_2242878
loop_
_publ_author_name
'Shikhaliyev, Namiq Q.'
'\,Celikesir, Sevim T\"urktekin'
'Akkurt, Mehmet'
'Bagirova, Khanim N.'
'Suleymanova, Gulnar T.'
'Toze, Flavien A. A.'

_publ_section_title
;
 Crystal structure and Hirshfeld surface analysis of
 (<i>E</i>)-1-(4-chlorophenyl)-2-[2,2-dichloro-1-(4-fluorophenyl)ethenyl]diazene
;
_journal_coeditor_code IS5510
_journal_issue 4
_journal_name_full 'Acta Crystallographica Section E'
_journal_page_first 465
_journal_page_last 469
_journal_paper_doi 10.1107/S2056989019003657
_journal_volume 75
_journal_year 2019
_chemical_formula_iupac 'C14 H8 Cl3 F N2'
_chemical_formula_moiety 'C14 H8 Cl3 F N2'
_chemical_formula_sum 'C14 H8 Cl3 F N2'
_chemical_formula_weight 329.57
_chemical_name_systematic
;
(<i>E</i>)-1-(4-Chlorophenyl)-2-[2,2-dichloro-1-(4-fluorophenyl)ethenyl]\
diazene
;
_space_group_crystal_system monoclinic
_space_group_IT_number 14
_space_group_name_Hall '-P 2ybc'
_space_group_name_H-M_alt 'P 1 21/c 1'
_symmetry_space_group_name_Hall '-P 2ybc'
_symmetry_space_group_name_H-M 'P 1 21/c 1'
_atom_sites_solution_hydrogens geom
_atom_sites_solution_primary difmap
_atom_sites_solution_secondary difmap
_audit_creation_method SHELXL-2013
_cell_angle_alpha 90
_cell_angle_beta 94.30(3)
_cell_angle_gamma 90
_cell_formula_units_Z 4
_cell_length_a 3.8617(8)
_cell_length_b 24.249(5)
_cell_length_c 14.724(3)
_cell_measurement_reflns_used 600
_cell_measurement_temperature 100(2)
_cell_measurement_theta_max 30.0
_cell_measurement_theta_min 3.3
_cell_volume 1374.9(5)
_computing_cell_refinement
;
<i>iMosflm</i> (Battye <i>et al.</i>,  2011)
;
_computing_data_collection
;
<i>Marccd</i> (Doyle, 2011)
;
_computing_data_reduction <i>iMosflm</i>
_computing_molecular_graphics
;
ORTEP-3 for Windows (Farrugia, 2012)
;
_computing_publication_material
;
PLATON (Spek, 2009)
;
_computing_structure_refinement
;
SHELXL2018 (Sheldrick, 2015)
;
_computing_structure_solution
;
SHELXS97 (Sheldrick, 2008)
;
_diffrn_ambient_temperature 100(2)
_diffrn_measured_fraction_theta_full 0.996
_diffrn_measured_fraction_theta_max 0.993
_diffrn_measurement_device_type 'Rayonix SX165 CCD'
_diffrn_measurement_method '/f scan'
_diffrn_radiation_type synchrotron
_diffrn_radiation_wavelength 0.80246
_diffrn_reflns_av_R_equivalents 0.1145
_diffrn_reflns_av_unetI/netI 0.0850
_diffrn_reflns_limit_h_max 4
_diffrn_reflns_limit_h_min -4
_diffrn_reflns_limit_k_max 31
_diffrn_reflns_limit_k_min -30
_diffrn_reflns_limit_l_max 18
_diffrn_reflns_limit_l_min -18
_diffrn_reflns_number 20761
_diffrn_reflns_theta_full 28.782
_diffrn_reflns_theta_max 30.925
_diffrn_reflns_theta_min 3.248
_exptl_absorpt_coefficient_mu 0.927
_exptl_absorpt_correction_T_max 0.970
_exptl_absorpt_correction_T_min 0.840
_exptl_absorpt_correction_type multi-scan
_exptl_absorpt_process_details
;
(<i>Scala</i>; Evans, 2006)
;
_exptl_crystal_colour orange
_exptl_crystal_density_diffrn 1.592
_exptl_crystal_description plate
_exptl_crystal_F_000 664
_exptl_crystal_size_max 0.20
_exptl_crystal_size_mid 0.10
_exptl_crystal_size_min 0.02
_refine_diff_density_max 0.585
_refine_diff_density_min -0.723
_refine_ls_extinction_coef 0.026(3)
_refine_ls_extinction_expression Fc^*^=kFc[1+0.001xFc^2^\l^3^/sin(2\q)]^-1/4^
_refine_ls_extinction_method
;
SHELXL2018 (Sheldrick, 2015)
;
_refine_ls_goodness_of_fit_ref 1.054
_refine_ls_hydrogen_treatment constr
_refine_ls_matrix_type full
_refine_ls_number_parameters 182
_refine_ls_number_reflns 2984
_refine_ls_number_restraints 0
_refine_ls_restrained_S_all 1.054
_refine_ls_R_factor_all 0.0563
_refine_ls_R_factor_gt 0.0528
_refine_ls_shift/su_max 0.001
_refine_ls_shift/su_mean 0.000
_refine_ls_structure_factor_coef Fsqd
_refine_ls_weighting_details 'w=1/[\s^2^(Fo^2^)+(0.0557P)^2^+1.092P] where P=(Fo^2^+2Fc^2^)/3'
_refine_ls_weighting_scheme calc
_refine_ls_wR_factor_gt 0.1385
_refine_ls_wR_factor_ref 0.1419
_reflns_number_gt 2719
_reflns_number_total 2984
_reflns_threshold_expression 'I > 2\s(I)'
_cod_data_source_file is5510sup1.cif
_cod_data_source_block I
_cod_database_code 2242878
_shelx_space_group_comment
;
The symmetry employed for this shelxl refinement is uniquely defined
by the following loop, which should always be used as a source of
symmetry information in preference to the above space-group names.
They are only intended as comments.
;
_shelx_estimated_absorpt_t_min 0.834
_shelx_estimated_absorpt_t_max 0.981
_shelxl_version_number .2013

loop_
_space_group_symop_operation_xyz
'x, y, z'
'-x, y+1/2, -z+1/2'
'-x, -y, -z'
'x, -y-1/2, z-1/2'

loop_
_atom_site_type_symbol
_atom_site_label
_atom_site_fract_x
_atom_site_fract_y
_atom_site_fract_z
_atom_site_U_iso_or_equiv
_atom_site_adp_type
_atom_site_calc_flag
_atom_site_occupancy
Cl Cl1 0.68912(17) 0.12097(2) 0.17209(4) 0.0265(2) Uani d 1
Cl Cl2 0.48467(18) 0.22728(2) 0.10431(4) 0.0283(2) Uani d 1
Cl Cl3 -0.18247(18) 0.50802(2) 0.35787(5) 0.0318(2) Uani d 1
F F1 0.5868(5) 0.06509(7) 0.58998(10) 0.0386(4) Uani d 1
N N1 0.3562(6) 0.25699(8) 0.28387(14) 0.0246(5) Uani d 1
N N2 0.2435(6) 0.27366(8) 0.35685(14) 0.0230(4) Uani d 1
C C1 0.4622(7) 0.20110(9) 0.28183(16) 0.0225(5) Uani d 1
C C2 0.5361(7) 0.18506(9) 0.19760(16) 0.0237(5) Uani d 1
C C3 0.4936(7) 0.16469(9) 0.36354(16) 0.0232(5) Uani d 1
C C4 0.6716(7) 0.18329(10) 0.44378(16) 0.0249(5) Uani d 1
H H4 0.7714 0.2191 0.4459 0.030 Uiso calc 1
C C5 0.7036(7) 0.14978(10) 0.52038(16) 0.0283(6) Uani d 1
H H5 0.8242 0.1622 0.5752 0.034 Uiso calc 1
C C6 0.5558(8) 0.09804(10) 0.51483(17) 0.0287(6) Uani d 1
C C7 0.3803(7) 0.07791(10) 0.43694(17) 0.0280(5) Uani d 1
H H7 0.2840 0.0418 0.4352 0.034 Uiso calc 1
C C8 0.3485(7) 0.11196(10) 0.36103(17) 0.0243(5) Uani d 1
H H8 0.2264 0.0992 0.3067 0.029 Uiso calc 1
C C9 0.1482(7) 0.33066(9) 0.35229(16) 0.0225(5) Uani d 1
C C10 0.1990(7) 0.36475(10) 0.27784(16) 0.0251(5) Uani d 1
H H10 0.3012 0.3504 0.2261 0.030 Uiso calc 1
C C11 0.1000(7) 0.41943(10) 0.27997(16) 0.0257(5) Uani d 1
H H11 0.1332 0.4430 0.2298 0.031 Uiso calc 1
C C12 -0.0490(7) 0.43956(10) 0.35640(17) 0.0246(5) Uani d 1
C C13 -0.0997(7) 0.40658(10) 0.43064(17) 0.0255(5) Uani d 1
H H13 -0.2002 0.4212 0.4824 0.031 Uiso calc 1
C C14 -0.0012(7) 0.35157(10) 0.42818(16) 0.0248(5) Uani d 1
H H14 -0.0358 0.3282 0.4784 0.030 Uiso calc 1

loop_
_atom_site_aniso_label
_atom_site_aniso_U_11
_atom_site_aniso_U_22
_atom_site_aniso_U_33
_atom_site_aniso_U_12
_atom_site_aniso_U_13
_atom_site_aniso_U_23
Cl1 0.0363(4) 0.0157(3) 0.0273(3) 0.0018(2) 0.0006(2) -0.0038(2)
Cl2 0.0408(4) 0.0196(3) 0.0243(3) 0.0022(2) 0.0017(2) 0.0020(2)
Cl3 0.0384(4) 0.0125(3) 0.0442(4) 0.0020(2) 0.0011(3) 0.0002(2)
F1 0.0622(12) 0.0241(8) 0.0290(8) 0.0040(8) -0.0004(7) 0.0087(6)
N1 0.0333(12) 0.0135(9) 0.0266(10) -0.0008(8) 0.0000(8) -0.0019(7)
N2 0.0292(11) 0.0128(9) 0.0269(10) 0.0004(8) 0.0008(8) -0.0015(7)
C1 0.0273(13) 0.0123(10) 0.0272(11) -0.0027(9) -0.0017(9) -0.0010(8)
C2 0.0286(13) 0.0146(10) 0.0272(11) -0.0032(9) -0.0019(9) -0.0014(8)
C3 0.0301(13) 0.0143(11) 0.0253(11) 0.0017(9) 0.0013(9) -0.0013(8)
C4 0.0316(14) 0.0149(11) 0.0279(11) 0.0016(9) 0.0007(10) -0.0005(9)
C5 0.0361(15) 0.0214(12) 0.0267(11) 0.0039(10) -0.0023(10) -0.0023(9)
C6 0.0407(15) 0.0175(11) 0.0280(11) 0.0064(10) 0.0037(10) 0.0060(9)
C7 0.0376(15) 0.0143(11) 0.0321(12) 0.0007(10) 0.0037(10) 0.0016(9)
C8 0.0291(13) 0.0153(11) 0.0285(11) 0.0000(9) 0.0013(10) -0.0017(9)
C9 0.0288(13) 0.0112(10) 0.0269(11) 0.0003(9) -0.0025(9) -0.0011(8)
C10 0.0315(14) 0.0176(11) 0.0259(11) -0.0001(9) -0.0004(9) 0.0001(9)
C11 0.0332(14) 0.0157(11) 0.0277(11) -0.0010(9) -0.0020(10) 0.0022(9)
C12 0.0286(13) 0.0132(11) 0.0312(12) -0.0020(9) -0.0037(10) -0.0005(9)
C13 0.0302(13) 0.0165(11) 0.0292(11) -0.0012(9) -0.0009(9) -0.0037(9)
C14 0.0319(14) 0.0175(11) 0.0243(11) -0.0007(9) -0.0019(9) 0.0013(9)

loop_
_atom_type_symbol
_atom_type_description
_atom_type_scat_dispersion_real
_atom_type_scat_dispersion_imag
_atom_type_scat_source
C C 0.0050 0.0020 'International Tables Vol C Tables 4.2.6.8 and 6.1.1.4'
H H 0.0000 0.0000 'International Tables Vol C Tables 4.2.6.8 and 6.1.1.4'
N N 0.0090 0.0040 'International Tables Vol C Tables 4.2.6.8 and 6.1.1.4'
F F 0.0230 0.0140 'International Tables Vol C Tables 4.2.6.8 and 6.1.1.4'
Cl Cl 0.1780 0.2030 'International Tables Vol C Tables 4.2.6.8 and 6.1.1.4'

loop_
_geom_angle_atom_site_label_1
_geom_angle_atom_site_label_2
_geom_angle_atom_site_label_3
_geom_angle
N2 N1 C1 116.43(19)
N1 N2 C9 112.0(2)
C2 C1 N1 112.1(2)
C2 C1 C3 124.1(2)
N1 C1 C3 123.8(2)
C1 C2 Cl2 122.99(19)
C1 C2 Cl1 124.22(18)
Cl2 C2 Cl1 112.79(14)
C8 C3 C4 119.3(2)
C8 C3 C1 120.9(2)
C4 C3 C1 119.8(2)
C5 C4 C3 120.4(2)
C5 C4 H4 119.8
C3 C4 H4 119.8
C6 C5 C4 118.3(2)
C6 C5 H5 120.9
C4 C5 H5 120.9
F1 C6 C7 118.4(2)
F1 C6 C5 118.3(2)
C7 C6 C5 123.2(2)
C6 C7 C8 117.9(2)
C6 C7 H7 121.0
C8 C7 H7 121.0
C7 C8 C3 120.9(2)
C7 C8 H8 119.6
C3 C8 H8 119.6
C14 C9 C10 120.4(2)
C14 C9 N2 115.8(2)
C10 C9 N2 123.9(2)
C11 C10 C9 119.6(2)
C11 C10 H10 120.2
C9 C10 H10 120.2
C10 C11 C12 119.2(2)
C10 C11 H11 120.4
C12 C11 H11 120.4
C13 C12 C11 122.0(2)
C13 C12 Cl3 118.9(2)
C11 C12 Cl3 119.10(18)
C12 C13 C14 118.7(2)
C12 C13 H13 120.6
C14 C13 H13 120.6
C13 C14 C9 120.1(2)
C13 C14 H14 119.9
C9 C14 H14 119.9

loop_
_geom_bond_atom_site_label_1
_geom_bond_atom_site_label_2
_geom_bond_distance
Cl1 C2 1.714(2)
Cl2 C2 1.713(2)
Cl3 C12 1.739(2)
F1 C6 1.363(3)
N1 N2 1.256(3)
N1 C1 1.417(3)
N2 C9 1.431(3)
C1 C2 1.351(3)
C1 C3 1.490(3)
C3 C8 1.395(3)
C3 C4 1.396(3)
C4 C5 1.388(3)
C4 H4 0.9500
C5 C6 1.378(4)
C5 H5 0.9500
C6 C7 1.377(4)
C7 C8 1.388(3)
C7 H7 0.9500
C8 H8 0.9500
C9 C14 1.391(3)
C9 C10 1.399(3)
C10 C11 1.381(3)
C10 H10 0.9500
C11 C12 1.390(4)
C11 H11 0.9500
C12 C13 1.380(3)
C13 C14 1.389(3)
C13 H13 0.9500
C14 H14 0.9500

loop_
_geom_hbond_atom_site_label_D
_geom_hbond_atom_site_label_H
_geom_hbond_atom_site_label_A
_geom_hbond_site_symmetry_A
_geom_hbond_distance_DH
_geom_hbond_distance_HA
_geom_hbond_distance_DA
_geom_hbond_angle_DHA
_geom_hbond_publ_flag
C8 H8 Cl1 1_455 0.95 2.81 3.634(3) 146 yes

loop_
_geom_torsion_atom_site_label_1
_geom_torsion_atom_site_label_2
_geom_torsion_atom_site_label_3
_geom_torsion_atom_site_label_4
_geom_torsion
C1 N1 N2 C9 179.2(2)
N2 N1 C1 C2 171.9(2)
N2 N1 C1 C3 -9.0(4)
N1 C1 C2 Cl2 -3.0(3)
C3 C1 C2 Cl2 177.94(19)
N1 C1 C2 Cl1 177.14(18)
C3 C1 C2 Cl1 -1.9(4)
C2 C1 C3 C8 -49.2(4)
N1 C1 C3 C8 131.8(3)
C2 C1 C3 C4 130.5(3)
N1 C1 C3 C4 -48.4(4)
C8 C3 C4 C5 -0.1(4)
C1 C3 C4 C5 -179.9(2)
C3 C4 C5 C6 0.0(4)
C4 C5 C6 F1 -180.0(2)
C4 C5 C6 C7 0.4(4)
F1 C6 C7 C8 179.6(2)
C5 C6 C7 C8 -0.8(4)
C6 C7 C8 C3 0.7(4)
C4 C3 C8 C7 -0.3(4)
C1 C3 C8 C7 179.5(2)
N1 N2 C9 C14 175.9(2)
N1 N2 C9 C10 -4.5(4)
C14 C9 C10 C11 0.0(4)
N2 C9 C10 C11 -179.6(2)
C9 C10 C11 C12 0.0(4)
C10 C11 C12 C13 0.3(4)
C10 C11 C12 Cl3 -178.57(19)
C11 C12 C13 C14 -0.6(4)
Cl3 C12 C13 C14 178.31(19)
C12 C13 C14 C9 0.5(4)
C10 C9 C14 C13 -0.2(4)
N2 C9 C14 C13 179.4(2)

_cod_database_fobs_code 2242878
